data_7127381
loop_
_publ_author_name
'Kiernicki, John J.'
'Norwine, Emily E.'
'Lovasz, Myles A.'
'Zeller, Matthias'
'Szymczak, Nathaniel K.'

_publ_section_title
;
 Mobility of Lewis acids within the secondary coordination sphere: toward
 a model for cooperative substrate binding.
;
_journal_issue 86
_journal_name_full 'Chemical communications (Cambridge, England)'
_journal_page_first 13105
_journal_page_last 13108
_journal_paper_doi 10.1039/d0cc05121g
_journal_volume 56
_journal_year 2020
_chemical_formula_sum 'C28 H46 B Br F3 N5 O4 S Zn'
_chemical_formula_weight 761.85
_chemical_properties_physical Air-sensitive,Moisture-sensitive,Hygroscopic
_space_group_crystal_system triclinic
_space_group_IT_number 2
_space_group_name_Hall '-P 1'
_space_group_name_H-M_alt 'P -1'
_atom_sites_solution_hydrogens mixed
_audit_creation_method SHELXL-2018/3
_audit_update_record
;
2020-06-24 deposited with the CCDC.	2020-09-16 downloaded from the CCDC.
;
_cell_angle_alpha 106.920(2)
_cell_angle_beta 101.436(2)
_cell_angle_gamma 113.029(2)
_cell_formula_units_Z 2
_cell_length_a 11.5579(7)
_cell_length_b 12.4732(8)
_cell_length_c 14.2722(9)
_cell_measurement_reflns_used 9773
_cell_measurement_temperature 150(2)
_cell_measurement_theta_max 33.2205
_cell_measurement_theta_min 2.5472
_cell_volume 1693.95(19)
_computing_cell_refinement 'SAINT V8.38A (Bruker, 2018)'
_computing_data_collection 'Apex3 v2018.7-2 (Bruker, 2018)'
_computing_data_reduction 'SAINT V8.38A (Bruker, 2018)'
_computing_structure_refinement
;  
SHELXL-2018/3 (Sheldrick, 2015, 2018), 
SHELXLE Rev1014 (H\"ubschle et al., 2011)
;
_computing_structure_solution 'SHELXS-97 (Sheldrick, 2008)'
_diffrn_ambient_temperature 150(2)
_diffrn_detector_area_resol_mean 10.4167
_diffrn_measured_fraction_theta_full 0.997
_diffrn_measured_fraction_theta_max 0.994
_diffrn_measurement_device_type 'Bruker AXS D8 Quest CMOS diffractometer'
_diffrn_measurement_method 'omega and phi scans'
_diffrn_radiation_monochromator 'Triumph curved graphite crystal'
_diffrn_radiation_type MoK\a
_diffrn_radiation_wavelength 0.71073
_diffrn_reflns_av_R_equivalents 0.0353
_diffrn_reflns_av_unetI/netI 0.0252
_diffrn_reflns_Laue_measured_fraction_full 0.997
_diffrn_reflns_Laue_measured_fraction_max 0.994
_diffrn_reflns_limit_h_max 17
_diffrn_reflns_limit_h_min -17
_diffrn_reflns_limit_k_max 19
_diffrn_reflns_limit_k_min -19
_diffrn_reflns_limit_l_max 21
_diffrn_reflns_limit_l_min -22
_diffrn_reflns_number 97174
_diffrn_reflns_point_group_measured_fraction_full 0.997
_diffrn_reflns_point_group_measured_fraction_max 0.994
_diffrn_reflns_theta_full 25.242
_diffrn_reflns_theta_max 33.321
_diffrn_reflns_theta_min 2.547
_diffrn_source 'fine focus sealed tube X-ray source'
_diffrn_source_current '30 mA'
_diffrn_source_voltage '50 kV'
_exptl_absorpt_coefficient_mu 2.023
_exptl_absorpt_correction_T_max 0.7465
_exptl_absorpt_correction_T_min 0.6119
_exptl_absorpt_correction_type multi-scan
_exptl_absorpt_process_details
;
SADABS 2016/2: Krause, L., Herbst-Irmer, R., Sheldrick G.M. & Stalke D.
(2015). J. Appl. Cryst. 48, 3-10.
;
_exptl_crystal_colour colourless
_exptl_crystal_density_diffrn 1.494
_exptl_crystal_description block
_exptl_crystal_F_000 788
_exptl_crystal_recrystallization_method 'Re-crystallisation from solvent'
_exptl_crystal_size_max 0.450
_exptl_crystal_size_mid 0.420
_exptl_crystal_size_min 0.290
_refine_diff_density_max 1.001
_refine_diff_density_min -0.752
_refine_diff_density_rms 0.084
_refine_ls_extinction_coef 0.0062(7)
_refine_ls_extinction_expression Fc^*^=kFc[1+0.001xFc^2^\l^3^/sin(2\q)]^-1/4^
_refine_ls_extinction_method 'SHELXL-2018/3 (Sheldrick 2018)'
_refine_ls_goodness_of_fit_ref 1.052
_refine_ls_hydrogen_treatment mixed
_refine_ls_matrix_type full
_refine_ls_number_parameters 420
_refine_ls_number_reflns 13028
_refine_ls_number_restraints 6
_refine_ls_restrained_S_all 1.051
_refine_ls_R_factor_all 0.0458
_refine_ls_R_factor_gt 0.0328
_refine_ls_shift/su_max 0.002
_refine_ls_shift/su_mean 0.000
_refine_ls_structure_factor_coef Fsqd
_refine_ls_weighting_details 'w=1/[\s^2^(Fo^2^)+(0.0431P)^2^+0.7250P] where P=(Fo^2^+2Fc^2^)/3'
_refine_ls_weighting_scheme calc
_refine_ls_wR_factor_gt 0.0801
_refine_ls_wR_factor_ref 0.0857
_reflns_Friedel_coverage 0.000
_reflns_number_gt 10491
_reflns_number_total 13028
_reflns_threshold_expression 'I > 2\s(I)'
_cod_data_source_file d0cc05121g2.cif
_cod_data_source_block ML87_0m
_cod_depositor_comments 'Adding full bibliography for 7127369--7127381.cif.'
_cod_original_cell_volume 1693.94(19)
_cod_database_code 7127381
_shelx_shelxl_version_number 2018/3
_shelx_space_group_comment
;
The symmetry employed for this shelxl refinement is uniquely defined
by the following loop, which should always be used as a source of
symmetry information in preference to the above space-group names.
They are only intended as comments.
;
_shelx_estimated_absorpt_t_min 0.463
_shelx_estimated_absorpt_t_max 0.592

loop_
_space_group_symop_operation_xyz
'x, y, z'
'-x, -y, -z'

loop_
_atom_site_label
_atom_site_type_symbol
_atom_site_fract_x
_atom_site_fract_y
_atom_site_fract_z
_atom_site_U_iso_or_equiv
_atom_site_adp_type
_atom_site_occupancy
_atom_site_site_symmetry_order
_atom_site_calc_flag
_atom_site_refinement_flags_posn
_atom_site_refinement_flags_adp
_atom_site_refinement_flags_occupancy
_atom_site_disorder_assembly
_atom_site_disorder_group
C1 C 0.52241(17) 0.25138(16) 0.50982(13) 0.0292(3) Uani 1 1 d . . . . .
H1A H 0.580279 0.336127 0.514201 0.044 Uiso 1 1 calc R U . . .
H1B H 0.487621 0.260409 0.567322 0.044 Uiso 1 1 calc R U . . .
H1C H 0.447157 0.202838 0.442719 0.044 Uiso 1 1 calc R U . . .
C2 C 0.60209(14) 0.18231(14) 0.51778(11) 0.0222(2) Uani 1 1 d . . . . .
C3 C 0.64526(16) 0.16542(16) 0.60792(11) 0.0278(3) Uani 1 1 d . . . . .
H3 H 0.622312 0.196174 0.666736 0.033 Uiso 1 1 calc R U . . .
C4 C 0.72163(16) 0.10378(17) 0.61170(12) 0.0299(3) Uani 1 1 d . . . . .
H4 H 0.751422 0.091960 0.673061 0.036 Uiso 1 1 calc R U . . .
C5 C 0.75447(15) 0.05938(16) 0.52558(12) 0.0262(3) Uani 1 1 d . . . . .
H5 H 0.807328 0.017234 0.526969 0.031 Uiso 1 1 calc R U . . .
C6 C 0.70860(13) 0.07770(13) 0.43734(10) 0.0197(2) Uani 1 1 d . . . . .
C7 C 0.73986(13) 0.03739(12) 0.34276(10) 0.0183(2) Uani 1 1 d . . . . .
C8 C 0.81812(14) -0.01984(13) 0.31842(11) 0.0203(2) Uani 1 1 d . . . . .
H8 H 0.860329 -0.050768 0.359879 0.024 Uiso 1 1 calc R U . . .
C9 C 0.82197(13) -0.02257(12) 0.22126(10) 0.0182(2) Uani 1 1 d . . . . .
C10 C 0.89798(14) -0.06968(14) 0.15939(11) 0.0229(3) Uani 1 1 d . . . . .
C11 C 0.97202(18) -0.11922(17) 0.22286(13) 0.0322(3) Uani 1 1 d . . . . .
H11A H 0.906798 -0.187132 0.235424 0.048 Uiso 1 1 calc R U . . .
H11B H 1.036870 -0.049095 0.290058 0.048 Uiso 1 1 calc R U . . .
H11C H 1.019571 -0.152993 0.183524 0.048 Uiso 1 1 calc R U . . .
C12 C 0.80192(19) -0.18034(17) 0.05270(14) 0.0372(4) Uani 1 1 d . . . . .
H12A H 0.760361 -0.148767 0.008274 0.056 Uiso 1 1 calc R U . . .
H12B H 0.731766 -0.246899 0.063036 0.056 Uiso 1 1 calc R U . . .
H12C H 0.852384 -0.215882 0.018796 0.056 Uiso 1 1 calc R U . . .
C13 C 1.00521(16) 0.04074(17) 0.14637(13) 0.0304(3) Uani 1 1 d . . . . .
H13A H 1.062222 0.011732 0.116085 0.046 Uiso 1 1 calc R U . . .
H13B H 1.060705 0.112292 0.214939 0.046 Uiso 1 1 calc R U . . .
H13C H 0.960938 0.068464 0.099809 0.046 Uiso 1 1 calc R U . . .
C14 C 0.70203(13) 0.03609(13) 0.08900(10) 0.0184(2) Uani 1 1 d . . . . .
H14A H 0.625461 -0.048207 0.039399 0.022 Uiso 1 1 calc R U . . .
H14B H 0.776523 0.051469 0.061535 0.022 Uiso 1 1 calc R U . . .
C15 C 0.65971(12) 0.13794(12) 0.09070(10) 0.0167(2) Uani 1 1 d D . . . .
H15A H 0.5764(15) 0.1136(17) 0.1073(14) 0.020 Uiso 1 1 d D U . . .
H15B H 0.6282(18) 0.1207(17) 0.0156(11) 0.020 Uiso 1 1 d D U . . .
C16 C 0.91274(13) 0.33417(13) 0.13442(11) 0.0190(2) Uani 1 1 d . . . . .
H16 H 0.954838 0.288304 0.162608 0.023 Uiso 1 1 calc R U . . .
C17 C 0.89230(15) 0.29286(15) 0.01722(12) 0.0249(3) Uani 1 1 d . . . . .
H17A H 0.844768 0.198438 -0.017075 0.030 Uiso 1 1 calc R U . . .
H17B H 0.981657 0.322935 0.009947 0.030 Uiso 1 1 calc R U . . .
C18 C 0.81249(17) 0.34266(17) -0.04146(12) 0.0293(3) Uani 1 1 d . . . . .
H18A H 0.872566 0.433457 -0.024226 0.035 Uiso 1 1 calc R U . . .
H18B H 0.785246 0.294576 -0.117726 0.035 Uiso 1 1 calc R U . . .
C19 C 0.68605(16) 0.33145(16) -0.01581(12) 0.0262(3) Uani 1 1 d . . . . .
H19A H 0.613599 0.241954 -0.055237 0.031 Uiso 1 1 calc R U . . .
H19B H 0.655934 0.385497 -0.041018 0.031 Uiso 1 1 calc R U . . .
C20 C 0.70443(14) 0.37034(13) 0.10126(11) 0.0209(2) Uani 1 1 d . . . . .
H20 H 0.613813 0.345937 0.107428 0.025 Uiso 1 1 calc R U . . .
C21 C 0.79402(15) 0.51490(14) 0.16631(12) 0.0245(3) Uani 1 1 d . . . . .
H21A H 0.785795 0.536126 0.236294 0.029 Uiso 1 1 calc R U . . .
H21B H 0.759396 0.560275 0.132063 0.029 Uiso 1 1 calc R U . . .
C22 C 0.94456(15) 0.56581(14) 0.18108(13) 0.0271(3) Uani 1 1 d . . . . .
H22A H 0.996340 0.649588 0.241878 0.033 Uiso 1 1 calc R U . . .
H22B H 0.957302 0.580494 0.118470 0.033 Uiso 1 1 calc R U . . .
C23 C 1.00520(14) 0.47946(13) 0.19838(12) 0.0228(3) Uani 1 1 d . . . . .
H23A H 1.031749 0.496473 0.273693 0.027 Uiso 1 1 calc R U . . .
H23B H 1.088094 0.504491 0.181132 0.027 Uiso 1 1 calc R U . . .
C24 C 0.83188(17) 0.73477(16) 0.49621(13) 0.0322(3) Uani 1 1 d . . . . .
C25 C 0.46450(16) 0.47998(17) 0.18465(14) 0.0311(3) Uani 1 1 d . . . . .
H25A H 0.451971 0.437772 0.110230 0.037 Uiso 1 1 calc R U . . .
H25B H 0.540710 0.567682 0.214511 0.037 Uiso 1 1 calc R U . . .
C26 C 0.33672(18) 0.48375(18) 0.19376(14) 0.0334(3) Uani 1 1 d . . . . .
H26A H 0.357156 0.570899 0.238458 0.040 Uiso 1 1 calc R U . . .
H26B H 0.271107 0.455624 0.123925 0.040 Uiso 1 1 calc R U . . .
C27 C 0.28295(18) 0.3917(2) 0.24359(15) 0.0359(4) Uani 1 1 d . . . . .
H27A H 0.238464 0.420403 0.290434 0.043 Uiso 1 1 calc R U . . .
H27B H 0.218527 0.304565 0.189798 0.043 Uiso 1 1 calc R U . . .
C28 C 0.40855(19) 0.39657(19) 0.30448(14) 0.0346(3) Uani 1 1 d . . . . .
H28A H 0.454756 0.470184 0.373510 0.041 Uiso 1 1 calc R U . . .
H28B H 0.386908 0.317231 0.315561 0.041 Uiso 1 1 calc R U . . .
B1 B 0.76588(14) 0.29050(13) 0.14592(11) 0.0164(2) Uani 1 1 d . . . . .
N1 N 0.63339(11) 0.13794(11) 0.43388(9) 0.0184(2) Uani 1 1 d . . . . .
N2 N 0.69417(11) 0.06555(11) 0.26413(8) 0.01698(19) Uani 1 1 d . . . . .
N3 N 0.74580(11) 0.03017(10) 0.19102(8) 0.01625(19) Uani 1 1 d . . . . .
N4 N 0.79824(11) 0.34396(11) 0.27310(9) 0.01685(19) Uani 1 1 d D . . . .
H4A H 0.8414(17) 0.3097(17) 0.3042(14) 0.020 Uiso 1 1 d D U . . .
H4B H 0.8544(17) 0.4279(14) 0.3060(13) 0.020 Uiso 1 1 d D U . . .
N5 N 0.68119(11) 0.32580(11) 0.30464(9) 0.01757(19) Uani 1 1 d D . . . .
H5A H 0.6328(18) 0.3477(17) 0.2645(13) 0.021 Uiso 1 1 d D U . . .
H5B H 0.7131(18) 0.3845(16) 0.3712(11) 0.021 Uiso 1 1 d D U . . .
O1 O 0.78444(13) 0.52418(11) 0.51459(9) 0.0337(3) Uani 1 1 d . . . . .
O2 O 0.95055(12) 0.60441(12) 0.43762(10) 0.0337(3) Uani 1 1 d . . . . .
O3 O 1.00179(12) 0.71178(11) 0.62487(9) 0.0311(2) Uani 1 1 d . . . . .
O4 O 0.49076(14) 0.40981(14) 0.24138(11) 0.0387(3) Uani 1 1 d . . . . .
F1 F 0.72611(12) 0.67095(12) 0.40768(9) 0.0480(3) Uani 1 1 d . . . . .
F2 F 0.79233(14) 0.78042(14) 0.57291(10) 0.0558(4) Uani 1 1 d . . . . .
F3 F 0.92146(13) 0.83468(11) 0.48750(10) 0.0512(3) Uani 1 1 d . . . . .
S3 S 0.90090(3) 0.63242(3) 0.52155(3) 0.02265(7) Uani 1 1 d . . . . .
Zn1 Zn 0.57458(2) 0.14471(2) 0.28968(2) 0.01672(4) Uani 1 1 d . . . . .
Br1 Br 0.34600(2) 0.04563(2) 0.19952(2) 0.02620(5) Uani 1 1 d . . . . .

loop_
_atom_site_aniso_label
_atom_site_aniso_U_11
_atom_site_aniso_U_22
_atom_site_aniso_U_33
_atom_site_aniso_U_23
_atom_site_aniso_U_13
_atom_site_aniso_U_12
C1 0.0341(8) 0.0346(8) 0.0279(7) 0.0131(6) 0.0160(6) 0.0222(7)
C2 0.0222(6) 0.0239(6) 0.0203(6) 0.0088(5) 0.0087(5) 0.0103(5)
C3 0.0293(7) 0.0367(8) 0.0194(6) 0.0130(6) 0.0112(5) 0.0153(6)
C4 0.0303(7) 0.0434(9) 0.0232(7) 0.0208(6) 0.0106(6) 0.0187(7)
C5 0.0265(7) 0.0351(7) 0.0242(6) 0.0174(6) 0.0094(5) 0.0175(6)
C6 0.0185(5) 0.0223(6) 0.0201(6) 0.0113(5) 0.0066(4) 0.0097(5)
C7 0.0177(5) 0.0207(6) 0.0189(5) 0.0106(5) 0.0063(4) 0.0099(5)
C8 0.0217(6) 0.0224(6) 0.0213(6) 0.0114(5) 0.0062(5) 0.0135(5)
C9 0.0162(5) 0.0162(5) 0.0210(6) 0.0068(4) 0.0038(4) 0.0086(4)
C10 0.0240(6) 0.0246(6) 0.0227(6) 0.0062(5) 0.0071(5) 0.0172(5)
C11 0.0387(8) 0.0368(8) 0.0344(8) 0.0152(7) 0.0126(7) 0.0302(7)
C12 0.0395(9) 0.0318(8) 0.0302(8) -0.0013(6) 0.0025(7) 0.0225(7)
C13 0.0262(7) 0.0408(8) 0.0346(8) 0.0182(7) 0.0160(6) 0.0212(7)
C14 0.0197(5) 0.0209(6) 0.0157(5) 0.0075(4) 0.0049(4) 0.0112(5)
C15 0.0153(5) 0.0201(5) 0.0165(5) 0.0088(4) 0.0049(4) 0.0096(4)
C16 0.0172(5) 0.0199(5) 0.0236(6) 0.0109(5) 0.0093(5) 0.0100(5)
C17 0.0253(6) 0.0286(7) 0.0259(6) 0.0133(5) 0.0144(5) 0.0135(6)
C18 0.0332(8) 0.0373(8) 0.0262(7) 0.0197(6) 0.0161(6) 0.0175(7)
C19 0.0276(7) 0.0346(7) 0.0249(6) 0.0200(6) 0.0097(5) 0.0170(6)
C20 0.0199(6) 0.0262(6) 0.0260(6) 0.0166(5) 0.0108(5) 0.0141(5)
C21 0.0255(6) 0.0242(6) 0.0338(7) 0.0173(6) 0.0134(6) 0.0158(5)
C22 0.0253(7) 0.0221(6) 0.0376(8) 0.0155(6) 0.0132(6) 0.0114(5)
C23 0.0177(5) 0.0217(6) 0.0305(7) 0.0120(5) 0.0106(5) 0.0088(5)
C24 0.0288(7) 0.0309(7) 0.0287(7) 0.0053(6) -0.0017(6) 0.0171(6)
C25 0.0263(7) 0.0402(8) 0.0349(8) 0.0206(7) 0.0118(6) 0.0192(7)
C26 0.0357(8) 0.0407(9) 0.0373(8) 0.0192(7) 0.0150(7) 0.0273(7)
C27 0.0308(8) 0.0495(10) 0.0384(9) 0.0229(8) 0.0184(7) 0.0230(8)
C28 0.0428(9) 0.0425(9) 0.0341(8) 0.0204(7) 0.0185(7) 0.0292(8)
B1 0.0164(6) 0.0190(6) 0.0179(6) 0.0099(5) 0.0076(5) 0.0097(5)
N1 0.0177(5) 0.0209(5) 0.0180(5) 0.0094(4) 0.0066(4) 0.0093(4)
N2 0.0166(4) 0.0199(5) 0.0169(5) 0.0087(4) 0.0063(4) 0.0100(4)
N3 0.0162(4) 0.0175(5) 0.0165(4) 0.0068(4) 0.0052(4) 0.0097(4)
N4 0.0146(4) 0.0179(5) 0.0197(5) 0.0087(4) 0.0065(4) 0.0085(4)
N5 0.0172(5) 0.0193(5) 0.0193(5) 0.0086(4) 0.0075(4) 0.0106(4)
O1 0.0330(6) 0.0266(5) 0.0287(6) 0.0073(4) 0.0098(5) 0.0059(5)
O2 0.0320(6) 0.0309(6) 0.0348(6) 0.0070(5) 0.0153(5) 0.0148(5)
O3 0.0291(5) 0.0258(5) 0.0278(5) 0.0057(4) -0.0035(4) 0.0137(4)
O4 0.0399(7) 0.0539(8) 0.0538(8) 0.0355(7) 0.0272(6) 0.0367(6)
F1 0.0369(6) 0.0492(7) 0.0370(6) 0.0054(5) -0.0124(5) 0.0224(5)
F2 0.0612(8) 0.0678(8) 0.0437(7) 0.0053(6) 0.0112(6) 0.0517(7)
F3 0.0498(7) 0.0334(6) 0.0583(7) 0.0238(5) -0.0029(6) 0.0157(5)
S3 0.02071(15) 0.01996(14) 0.02188(15) 0.00489(12) 0.00298(12) 0.00955(12)
Zn1 0.01482(7) 0.01929(7) 0.01838(7) 0.00936(6) 0.00591(5) 0.00911(6)
Br1 0.01532(6) 0.03499(8) 0.02376(7) 0.01162(6) 0.00496(5) 0.00906(6)

loop_
_atom_type_symbol
_atom_type_description
_atom_type_scat_dispersion_real
_atom_type_scat_dispersion_imag
_atom_type_scat_source
C C 0.0033 0.0016 'International Tables Vol C Tables 4.2.6.8 and 6.1.1.4'
H H 0.0000 0.0000 'International Tables Vol C Tables 4.2.6.8 and 6.1.1.4'
B B 0.0013 0.0007 'International Tables Vol C Tables 4.2.6.8 and 6.1.1.4'
N N 0.0061 0.0033 'International Tables Vol C Tables 4.2.6.8 and 6.1.1.4'
O O 0.0106 0.0060 'International Tables Vol C Tables 4.2.6.8 and 6.1.1.4'
F F 0.0171 0.0103 'International Tables Vol C Tables 4.2.6.8 and 6.1.1.4'
S S 0.1246 0.1234 'International Tables Vol C Tables 4.2.6.8 and 6.1.1.4'
Zn Zn 0.2839 1.4301 'International Tables Vol C Tables 4.2.6.8 and 6.1.1.4'
Br Br -0.2901 2.4595 'International Tables Vol C Tables 4.2.6.8 and 6.1.1.4'

loop_
_geom_angle_atom_site_label_1
_geom_angle_atom_site_label_2
_geom_angle_atom_site_label_3
_geom_angle
_geom_angle_site_symmetry_1
_geom_angle_site_symmetry_3
_geom_angle_publ_flag
C2 C1 H1A 109.5 . . ?
C2 C1 H1B 109.5 . . ?
H1A C1 H1B 109.5 . . ?
C2 C1 H1C 109.5 . . ?
H1A C1 H1C 109.5 . . ?
H1B C1 H1C 109.5 . . ?
N1 C2 C3 120.33(13) . . ?
N1 C2 C1 117.27(12) . . ?
C3 C2 C1 122.38(13) . . ?
C4 C3 C2 119.81(14) . . ?
C4 C3 H3 120.1 . . ?
C2 C3 H3 120.1 . . ?
C3 C4 C5 119.61(13) . . ?
C3 C4 H4 120.2 . . ?
C5 C4 H4 120.2 . . ?
C4 C5 C6 118.55(14) . . ?
C4 C5 H5 120.7 . . ?
C6 C5 H5 120.7 . . ?
N1 C6 C5 121.65(13) . . ?
N1 C6 C7 115.13(11) . . ?
C5 C6 C7 123.21(13) . . ?
N2 C7 C8 110.16(11) . . ?
N2 C7 C6 117.47(11) . . ?
C8 C7 C6 132.22(12) . . ?
C9 C8 C7 105.97(11) . . ?
C9 C8 H8 127.0 . . ?
C7 C8 H8 127.0 . . ?
N3 C9 C8 106.47(11) . . ?
N3 C9 C10 125.09(12) . . ?
C8 C9 C10 128.41(12) . . ?
C9 C10 C12 111.48(12) . . ?
C9 C10 C11 107.75(12) . . ?
C12 C10 C11 108.11(13) . . ?
C9 C10 C13 110.69(12) . . ?
C12 C10 C13 111.24(14) . . ?
C11 C10 C13 107.38(13) . . ?
C10 C11 H11A 109.5 . . ?
C10 C11 H11B 109.5 . . ?
H11A C11 H11B 109.5 . . ?
C10 C11 H11C 109.5 . . ?
H11A C11 H11C 109.5 . . ?
H11B C11 H11C 109.5 . . ?
C10 C12 H12A 109.5 . . ?
C10 C12 H12B 109.5 . . ?
H12A C12 H12B 109.5 . . ?
C10 C12 H12C 109.5 . . ?
H12A C12 H12C 109.5 . . ?
H12B C12 H12C 109.5 . . ?
C10 C13 H13A 109.5 . . ?
C10 C13 H13B 109.5 . . ?
H13A C13 H13B 109.5 . . ?
C10 C13 H13C 109.5 . . ?
H13A C13 H13C 109.5 . . ?
H13B C13 H13C 109.5 . . ?
N3 C14 C15 115.52(10) . . ?
N3 C14 H14A 108.4 . . ?
C15 C14 H14A 108.4 . . ?
N3 C14 H14B 108.4 . . ?
C15 C14 H14B 108.4 . . ?
H14A C14 H14B 107.5 . . ?
C14 C15 B1 123.01(10) . . ?
C14 C15 H15A 107.5(10) . . ?
B1 C15 H15A 114.9(11) . . ?
C14 C15 H15B 102.0(10) . . ?
B1 C15 H15B 103.1(10) . . ?
H15A C15 H15B 103.6(15) . . ?
C17 C16 C23 112.58(11) . . ?
C17 C16 B1 108.20(11) . . ?
C23 C16 B1 110.70(11) . . ?
C17 C16 H16 108.4 . . ?
C23 C16 H16 108.4 . . ?
B1 C16 H16 108.4 . . ?
C16 C17 C18 114.96(12) . . ?
C16 C17 H17A 108.5 . . ?
C18 C17 H17A 108.5 . . ?
C16 C17 H17B 108.5 . . ?
C18 C17 H17B 108.5 . . ?
H17A C17 H17B 107.5 . . ?
C19 C18 C17 114.44(12) . . ?
C19 C18 H18A 108.7 . . ?
C17 C18 H18A 108.7 . . ?
C19 C18 H18B 108.7 . . ?
C17 C18 H18B 108.7 . . ?
H18A C18 H18B 107.6 . . ?
C18 C19 C20 115.09(12) . . ?
C18 C19 H19A 108.5 . . ?
C20 C19 H19A 108.5 . . ?
C18 C19 H19B 108.5 . . ?
C20 C19 H19B 108.5 . . ?
H19A C19 H19B 107.5 . . ?
C21 C20 C19 112.53(11) . . ?
C21 C20 B1 110.90(11) . . ?
C19 C20 B1 108.90(11) . . ?
C21 C20 H20 108.1 . . ?
C19 C20 H20 108.1 . . ?
B1 C20 H20 108.1 . . ?
C20 C21 C22 115.19(12) . . ?
C20 C21 H21A 108.5 . . ?
C22 C21 H21A 108.5 . . ?
C20 C21 H21B 108.5 . . ?
C22 C21 H21B 108.5 . . ?
H21A C21 H21B 107.5 . . ?
C21 C22 C23 116.15(12) . . ?
C21 C22 H22A 108.2 . . ?
C23 C22 H22A 108.2 . . ?
C21 C22 H22B 108.2 . . ?
C23 C22 H22B 108.2 . . ?
H22A C22 H22B 107.4 . . ?
C22 C23 C16 115.97(12) . . ?
C22 C23 H23A 108.3 . . ?
C16 C23 H23A 108.3 . . ?
C22 C23 H23B 108.3 . . ?
C16 C23 H23B 108.3 . . ?
H23A C23 H23B 107.4 . . ?
F1 C24 F2 107.57(14) . . ?
F1 C24 F3 107.22(15) . . ?
F2 C24 F3 107.07(15) . . ?
F1 C24 S3 111.12(12) . . ?
F2 C24 S3 111.57(13) . . ?
F3 C24 S3 112.04(12) . . ?
O4 C25 C26 107.21(13) . . ?
O4 C25 H25A 110.3 . . ?
C26 C25 H25A 110.3 . . ?
O4 C25 H25B 110.3 . . ?
C26 C25 H25B 110.3 . . ?
H25A C25 H25B 108.5 . . ?
C27 C26 C25 104.07(13) . . ?
C27 C26 H26A 110.9 . . ?
C25 C26 H26A 110.9 . . ?
C27 C26 H26B 110.9 . . ?
C25 C26 H26B 110.9 . . ?
H26A C26 H26B 109.0 . . ?
C28 C27 C26 102.47(14) . . ?
C28 C27 H27A 111.3 . . ?
C26 C27 H27A 111.3 . . ?
C28 C27 H27B 111.3 . . ?
C26 C27 H27B 111.3 . . ?
H27A C27 H27B 109.2 . . ?
O4 C28 C27 105.08(14) . . ?
O4 C28 H28A 110.7 . . ?
C27 C28 H28A 110.7 . . ?
O4 C28 H28B 110.7 . . ?
C27 C28 H28B 110.7 . . ?
H28A C28 H28B 108.8 . . ?
C16 B1 C20 105.99(10) . . ?
C16 B1 C15 117.02(11) . . ?
C20 B1 C15 111.25(10) . . ?
C16 B1 N4 104.65(10) . . ?
C20 B1 N4 107.80(10) . . ?
C15 B1 N4 109.60(10) . . ?
C2 N1 C6 120.05(12) . . ?
C2 N1 Zn1 127.44(9) . . ?
C6 N1 Zn1 112.48(9) . . ?
C7 N2 N3 106.47(10) . . ?
C7 N2 Zn1 113.43(9) . . ?
N3 N2 Zn1 140.11(8) . . ?
N2 N3 C9 110.90(10) . . ?
N2 N3 C14 119.54(10) . . ?
C9 N3 C14 129.01(11) . . ?
N5 N4 B1 115.33(9) . . ?
N5 N4 H4A 107.6(12) . . ?
B1 N4 H4A 112.4(12) . . ?
N5 N4 H4B 104.6(12) . . ?
B1 N4 H4B 112.3(12) . . ?
H4A N4 H4B 103.6(16) . . ?
N4 N5 Zn1 112.02(8) . . ?
N4 N5 H5A 105.7(12) . . ?
Zn1 N5 H5A 112.4(12) . . ?
N4 N5 H5B 106.3(12) . . ?
Zn1 N5 H5B 113.0(12) . . ?
H5A N5 H5B 106.9(16) . . ?
C25 O4 C28 108.46(12) . . ?
O2 S3 O3 115.74(8) . . ?
O2 S3 O1 114.15(7) . . ?
O3 S3 O1 115.29(8) . . ?
O2 S3 C24 103.30(8) . . ?
O3 S3 C24 103.15(7) . . ?
O1 S3 C24 102.68(8) . . ?
N2 Zn1 N5 104.43(4) . . ?
N2 Zn1 N1 81.09(4) . . ?
N5 Zn1 N1 108.80(5) . . ?
N2 Zn1 Br1 124.68(3) . . ?
N5 Zn1 Br1 115.88(3) . . ?
N1 Zn1 Br1 116.53(3) . . ?

loop_
_geom_bond_atom_site_label_1
_geom_bond_atom_site_label_2
_geom_bond_distance
_geom_bond_site_symmetry_2
_geom_bond_publ_flag
C1 C2 1.497(2) . ?
C1 H1A 0.9800 . ?
C1 H1B 0.9800 . ?
C1 H1C 0.9800 . ?
C2 N1 1.3468(17) . ?
C2 C3 1.391(2) . ?
C3 C4 1.382(2) . ?
C3 H3 0.9500 . ?
C4 C5 1.384(2) . ?
C4 H4 0.9500 . ?
C5 C6 1.3845(19) . ?
C5 H5 0.9500 . ?
C6 N1 1.3559(17) . ?
C6 C7 1.4650(18) . ?
C7 N2 1.3420(16) . ?
C7 C8 1.3906(18) . ?
C8 C9 1.3872(19) . ?
C8 H8 0.9500 . ?
C9 N3 1.3645(16) . ?
C9 C10 1.5187(19) . ?
C10 C12 1.537(2) . ?
C10 C11 1.538(2) . ?
C10 C13 1.540(2) . ?
C11 H11A 0.9800 . ?
C11 H11B 0.9800 . ?
C11 H11C 0.9800 . ?
C12 H12A 0.9800 . ?
C12 H12B 0.9800 . ?
C12 H12C 0.9800 . ?
C13 H13A 0.9800 . ?
C13 H13B 0.9800 . ?
C13 H13C 0.9800 . ?
C14 N3 1.4769(16) . ?
C14 C15 1.5254(18) . ?
C14 H14A 0.9900 . ?
C14 H14B 0.9900 . ?
C15 B1 1.6324(19) . ?
C15 H15A 0.989(14) . ?
C15 H15B 0.989(13) . ?
C16 C17 1.5380(19) . ?
C16 C23 1.5474(19) . ?
C16 B1 1.6260(19) . ?
C16 H16 1.0000 . ?
C17 C18 1.544(2) . ?
C17 H17A 0.9900 . ?
C17 H17B 0.9900 . ?
C18 C19 1.540(2) . ?
C18 H18A 0.9900 . ?
C18 H18B 0.9900 . ?
C19 C20 1.542(2) . ?
C19 H19A 0.9900 . ?
C19 H19B 0.9900 . ?
C20 C21 1.539(2) . ?
C20 B1 1.6267(19) . ?
C20 H20 1.0000 . ?
C21 C22 1.545(2) . ?
C21 H21A 0.9900 . ?
C21 H21B 0.9900 . ?
C22 C23 1.546(2) . ?
C22 H22A 0.9900 . ?
C22 H22B 0.9900 . ?
C23 H23A 0.9900 . ?
C23 H23B 0.9900 . ?
C24 F1 1.3287(18) . ?
C24 F2 1.331(2) . ?
C24 F3 1.331(2) . ?
C24 S3 1.8297(17) . ?
C25 O4 1.427(2) . ?
C25 C26 1.525(2) . ?
C25 H25A 0.9900 . ?
C25 H25B 0.9900 . ?
C26 C27 1.517(3) . ?
C26 H26A 0.9900 . ?
C26 H26B 0.9900 . ?
C27 C28 1.506(2) . ?
C27 H27A 0.9900 . ?
C27 H27B 0.9900 . ?
C28 O4 1.430(2) . ?
C28 H28A 0.9900 . ?
C28 H28B 0.9900 . ?
B1 N4 1.6463(18) . ?
N1 Zn1 2.0726(11) . ?
N2 N3 1.3508(15) . ?
N2 Zn1 2.0190(11) . ?
N4 N5 1.4647(15) . ?
N4 H4A 0.904(14) . ?
N4 H4B 0.894(14) . ?
N5 Zn1 2.0256(11) . ?
N5 H5A 0.894(14) . ?
N5 H5B 0.905(14) . ?
O1 S3 1.4462(12) . ?
O2 S3 1.4395(12) . ?
O3 S3 1.4420(11) . ?
Zn1 Br1 2.3097(2) . ?

loop_
_geom_hbond_atom_site_label_D
_geom_hbond_atom_site_label_H
_geom_hbond_atom_site_label_A
_geom_hbond_distance_DH
_geom_hbond_distance_HA
_geom_hbond_distance_DA
_geom_hbond_angle_DHA
_geom_hbond_site_symmetry_A
_geom_hbond_publ_flag
C1 H1A O1 0.98 2.59 3.532(2) 160.4 . yes
C15 H15A Br1 0.989(14) 3.133(14) 4.1101(13) 169.6(14) . yes
C28 H28B Br1 0.99 3.10 3.8994(19) 138.7 . yes
N4 H4A N2 0.904(14) 2.654(18) 3.1520(16) 115.6(14) . yes
N4 H4A O3 0.904(14) 2.048(15) 2.9082(15) 158.6(16) 2_766 yes
N4 H4B O2 0.894(14) 2.112(15) 2.9347(17) 152.6(16) . yes
N5 H5A O4 0.894(14) 2.082(15) 2.8852(16) 149.0(16) . yes
N5 H5B O1 0.905(14) 2.009(14) 2.9124(16) 175.9(17) . yes
N5 H5B S3 0.905(14) 2.814(15) 3.6128(12) 147.9(15) . yes

loop_
_geom_torsion_atom_site_label_1
_geom_torsion_atom_site_label_2
_geom_torsion_atom_site_label_3
_geom_torsion_atom_site_label_4
_geom_torsion
_geom_torsion_site_symmetry_1
_geom_torsion_site_symmetry_2
_geom_torsion_site_symmetry_3
_geom_torsion_site_symmetry_4
_geom_torsion_publ_flag
N1 C2 C3 C4 0.6(2) . . . . ?
C1 C2 C3 C4 -178.27(15) . . . . ?
C2 C3 C4 C5 0.0(2) . . . . ?
C3 C4 C5 C6 -0.4(2) . . . . ?
C4 C5 C6 N1 0.2(2) . . . . ?
C4 C5 C6 C7 178.51(14) . . . . ?
N1 C6 C7 N2 1.22(18) . . . . ?
C5 C6 C7 N2 -177.19(13) . . . . ?
N1 C6 C7 C8 176.26(14) . . . . ?
C5 C6 C7 C8 -2.2(2) . . . . ?
N2 C7 C8 C9 1.67(15) . . . . ?
C6 C7 C8 C9 -173.64(14) . . . . ?
C7 C8 C9 N3 -0.91(14) . . . . ?
C7 C8 C9 C10 177.21(13) . . . . ?
N3 C9 C10 C12 -62.57(18) . . . . ?
C8 C9 C10 C12 119.65(16) . . . . ?
N3 C9 C10 C11 178.97(13) . . . . ?
C8 C9 C10 C11 1.2(2) . . . . ?
N3 C9 C10 C13 61.82(17) . . . . ?
C8 C9 C10 C13 -115.97(16) . . . . ?
N3 C14 C15 B1 69.81(15) . . . . ?
C23 C16 C17 C18 -67.11(16) . . . . ?
B1 C16 C17 C18 55.56(15) . . . . ?
C16 C17 C18 C19 -44.41(19) . . . . ?
C17 C18 C19 C20 43.20(19) . . . . ?
C18 C19 C20 C21 69.83(16) . . . . ?
C18 C19 C20 B1 -53.55(16) . . . . ?
C19 C20 C21 C22 -70.48(16) . . . . ?
B1 C20 C21 C22 51.78(16) . . . . ?
C20 C21 C22 C23 -38.63(19) . . . . ?
C21 C22 C23 C16 37.75(19) . . . . ?
C17 C16 C23 C22 71.54(15) . . . . ?
B1 C16 C23 C22 -49.72(16) . . . . ?
O4 C25 C26 C27 -9.33(19) . . . . ?
C25 C26 C27 C28 27.03(18) . . . . ?
C26 C27 C28 O4 -35.94(19) . . . . ?
C17 C16 B1 C20 -63.80(13) . . . . ?
C23 C16 B1 C20 60.01(13) . . . . ?
C17 C16 B1 C15 60.90(14) . . . . ?
C23 C16 B1 C15 -175.29(11) . . . . ?
C17 C16 B1 N4 -177.60(10) . . . . ?
C23 C16 B1 N4 -53.79(13) . . . . ?
C21 C20 B1 C16 -61.41(14) . . . . ?
C19 C20 B1 C16 62.94(13) . . . . ?
C21 C20 B1 C15 170.39(11) . . . . ?
C19 C20 B1 C15 -65.26(13) . . . . ?
C21 C20 B1 N4 50.19(13) . . . . ?
C19 C20 B1 N4 174.54(10) . . . . ?
C14 C15 B1 C16 37.88(17) . . . . ?
C14 C15 B1 C20 159.89(11) . . . . ?
C14 C15 B1 N4 -80.99(14) . . . . ?
C3 C2 N1 C6 -0.7(2) . . . . ?
C1 C2 N1 C6 178.16(13) . . . . ?
C3 C2 N1 Zn1 177.27(11) . . . . ?
C1 C2 N1 Zn1 -3.84(19) . . . . ?
C5 C6 N1 C2 0.4(2) . . . . ?
C7 C6 N1 C2 -178.08(12) . . . . ?
C5 C6 N1 Zn1 -177.93(11) . . . . ?
C7 C6 N1 Zn1 3.63(14) . . . . ?
C8 C7 N2 N3 -1.75(14) . . . . ?
C6 C7 N2 N3 174.34(11) . . . . ?
C8 C7 N2 Zn1 178.34(9) . . . . ?
C6 C7 N2 Zn1 -5.57(15) . . . . ?
C7 N2 N3 C9 1.16(14) . . . . ?
Zn1 N2 N3 C9 -178.96(10) . . . . ?
C7 N2 N3 C14 173.41(11) . . . . ?
Zn1 N2 N3 C14 -6.72(19) . . . . ?
C8 C9 N3 N2 -0.14(14) . . . . ?
C10 C9 N3 N2 -178.33(12) . . . . ?
C8 C9 N3 C14 -171.45(12) . . . . ?
C10 C9 N3 C14 10.4(2) . . . . ?
C15 C14 N3 N2 29.25(16) . . . . ?
C15 C14 N3 C9 -160.09(12) . . . . ?
C16 B1 N4 N5 175.09(10) . . . . ?
C20 B1 N4 N5 62.58(13) . . . . ?
C15 B1 N4 N5 -58.64(13) . . . . ?
B1 N4 N5 Zn1 78.78(11) . . . . ?
C26 C25 O4 C28 -13.55(19) . . . . ?
C27 C28 O4 C25 31.37(19) . . . . ?
F1 C24 S3 O2 65.94(15) . . . . ?
F2 C24 S3 O2 -174.01(12) . . . . ?
F3 C24 S3 O2 -53.98(13) . . . . ?
F1 C24 S3 O3 -173.15(13) . . . . ?
F2 C24 S3 O3 -53.11(14) . . . . ?
F3 C24 S3 O3 66.93(14) . . . . ?
F1 C24 S3 O1 -53.01(15) . . . . ?
F2 C24 S3 O1 67.04(13) . . . . ?
F3 C24 S3 O1 -172.93(12) . . . . ?
